data_1514880
loop_
_publ_author_name
'Unold, J\"org'
'Wang, Dongren'
'Frey, Wolfgang'
'Buchmeiser, Michael R.'

_publ_section_title
;
 Stereo- and regioselective cyclopolymerization of chiral 1,7-octadiynes
;
_journal_issue 15
_journal_name_full 'Polymer Chemistry'
_journal_page_first 4219
_journal_paper_doi 10.1039/c3py00567d
_journal_volume 4
_journal_year 2013
_chemical_formula_moiety 'C10 H10 O4'
_chemical_formula_sum 'C10 H10 O4'
_chemical_formula_weight 194.18
_chemical_name_systematic
;
?
;
_space_group_IT_number 2
_symmetry_cell_setting triclinic
_symmetry_space_group_name_Hall '-P 1'
_symmetry_space_group_name_H-M 'P -1'
_atom_sites_solution_hydrogens geom
_atom_sites_solution_primary direct
_atom_sites_solution_secondary difmap
_audit_creation_method SHELXL-97
_cell_angle_alpha 78.119(3)
_cell_angle_beta 87.930(3)
_cell_angle_gamma 88.399(3)
_cell_formula_units_Z 2
_cell_length_a 6.8784(5)
_cell_length_b 8.2785(6)
_cell_length_c 8.5427(6)
_cell_measurement_reflns_used 1461
_cell_measurement_temperature 100(2)
_cell_measurement_theta_max 66.62
_cell_measurement_theta_min 5.29
_cell_volume 475.61(6)
_computing_cell_refinement 'Bruker APEX II Software Suite, 2008'
_computing_data_collection 'Bruker APEX II Software Suite, 2008'
_computing_data_reduction 'Bruker APEX II Software Suite, 2008'
_computing_molecular_graphics 'SHELXTL-plus, XP (Sheldrick, 1991)'
_computing_structure_refinement 'SHELXL-97 (Sheldrick, 1997)'
_computing_structure_solution 'SHELXS-97 (Sheldrick, 1990)'
_diffrn_ambient_temperature 100(2)
_diffrn_measured_fraction_theta_full 0.946
_diffrn_measured_fraction_theta_max 0.946
_diffrn_measurement_device_type 'Bruker Kappa APEX II Duo'
_diffrn_measurement_method 'Omega + Phi Scans'
_diffrn_radiation_monochromator graphite
_diffrn_radiation_source I\mS
_diffrn_radiation_type CuK\a
_diffrn_radiation_wavelength 1.54178
_diffrn_reflns_av_R_equivalents 0.0573
_diffrn_reflns_av_sigmaI/netI 0.0860
_diffrn_reflns_limit_h_max 8
_diffrn_reflns_limit_h_min -7
_diffrn_reflns_limit_k_max 9
_diffrn_reflns_limit_k_min -9
_diffrn_reflns_limit_l_max 9
_diffrn_reflns_limit_l_min -9
_diffrn_reflns_number 7314
_diffrn_reflns_theta_full 66.62
_diffrn_reflns_theta_max 66.62
_diffrn_reflns_theta_min 5.29
_diffrn_standards_decay_% 0
_diffrn_standards_interval_count 0
_diffrn_standards_number 0
_exptl_absorpt_coefficient_mu 0.892
_exptl_absorpt_correction_T_max 0.7428
_exptl_absorpt_correction_T_min 0.4696
_exptl_absorpt_correction_type multi-scan
_exptl_absorpt_process_details 'Blessing, 1995'
_exptl_crystal_colour colourless
_exptl_crystal_density_diffrn 1.356
_exptl_crystal_density_method 'not measured'
_exptl_crystal_description plates
_exptl_crystal_F_000 204
_exptl_crystal_size_max 0.41
_exptl_crystal_size_mid 0.25
_exptl_crystal_size_min 0.16
_refine_diff_density_max 0.209
_refine_diff_density_min -0.164
_refine_diff_density_rms 0.038
_refine_ls_extinction_coef 0.023(2)
_refine_ls_extinction_expression Fc^*^=kFc[1+0.001xFc^2^\l^3^/sin(2\q)]^-1/4^
_refine_ls_extinction_method SHELXL
_refine_ls_goodness_of_fit_ref 1.073
_refine_ls_hydrogen_treatment mixed
_refine_ls_matrix_type full
_refine_ls_number_parameters 136
_refine_ls_number_reflns 1583
_refine_ls_number_restraints 0
_refine_ls_restrained_S_all 1.073
_refine_ls_R_factor_all 0.0584
_refine_ls_R_factor_gt 0.0304
_refine_ls_shift/su_max 0.001
_refine_ls_shift/su_mean 0.000
_refine_ls_structure_factor_coef Fsqd
_refine_ls_weighting_details 'calc w=1/[\s^2^(Fo^2^)+(0.0238P)^2^+0.1988P] where P=(Fo^2^+2Fc^2^)/3'
_refine_ls_weighting_scheme calc
_refine_ls_wR_factor_gt 0.0758
_refine_ls_wR_factor_ref 0.0765
_reflns_number_gt 1461
_reflns_number_total 1583
_reflns_threshold_expression >2sigma(I)
_cod_data_source_file c3py00567d.txt
_cod_data_source_block buch13
_cod_database_code 1514880

loop_
_symmetry_equiv_pos_as_xyz
'x, y, z'
'-x, -y, -z'

loop_
_atom_site_label
_atom_site_type_symbol
_atom_site_fract_x
_atom_site_fract_y
_atom_site_fract_z
_atom_site_U_iso_or_equiv
_atom_site_adp_type
_atom_site_occupancy
_atom_site_symmetry_multiplicity
_atom_site_calc_flag
_atom_site_refinement_flags
O1 O 0.37811(12) 0.42049(10) 0.66875(11) 0.0207(3) Uani 1 1 d .
C1 C 0.30364(17) 0.34053(14) 0.58217(16) 0.0163(3) Uani 1 1 d .
O2 O 0.34555(13) 0.35831(11) 0.42805(11) 0.0210(3) Uani 1 1 d .
H2A H 0.445(3) 0.445(3) 0.396(3) 0.056(6) Uiso 1 1 d .
C2 C 0.08333(17) 0.32746(15) 0.89541(16) 0.0168(3) Uani 1 1 d .
O3 O 0.15373(13) 0.34169(11) 1.02160(12) 0.0225(3) Uani 1 1 d .
C3 C 0.15213(17) 0.21118(14) 0.64126(15) 0.0160(3) Uani 1 1 d .
H3 H 0.2057 0.1063 0.6144 0.019 Uiso 1 1 calc R
O4 O -0.04007(13) 0.43458(11) 0.81564(12) 0.0230(3) Uani 1 1 d .
H4A H -0.078(3) 0.522(3) 0.880(3) 0.064(6) Uiso 1 1 d .
C4 C 0.12190(17) 0.17641(14) 0.82410(15) 0.0161(3) Uani 1 1 d .
H4 H 0.0028 0.1080 0.8488 0.019 Uiso 1 1 calc R
C5 C -0.03573(18) 0.25430(15) 0.54461(16) 0.0191(3) Uani 1 1 d .
H5A H -0.0887 0.3625 0.5601 0.023 Uiso 1 1 calc R
H5B H -0.0035 0.2637 0.4293 0.023 Uiso 1 1 calc R
C6 C -0.18363(18) 0.12875(16) 0.59466(16) 0.0189(3) Uani 1 1 d .
C7 C -0.29998(19) 0.02424(17) 0.63831(17) 0.0229(3) Uani 1 1 d .
H7 H -0.3930 -0.0593 0.6732 0.027 Uiso 1 1 calc R
C8 C 0.28980(17) 0.07073(15) 0.90913(16) 0.0175(3) Uani 1 1 d .
H8A H 0.4146 0.1250 0.8730 0.021 Uiso 1 1 calc R
H8B H 0.2740 0.0639 1.0259 0.021 Uiso 1 1 calc R
C9 C 0.29673(17) -0.09685(15) 0.87687(16) 0.0185(3) Uani 1 1 d .
C10 C 0.30436(19) -0.23260(16) 0.85118(18) 0.0247(3) Uani 1 1 d .
H10 H 0.3105 -0.3412 0.8306 0.030 Uiso 1 1 calc R

loop_
_atom_site_aniso_label
_atom_site_aniso_U_11
_atom_site_aniso_U_22
_atom_site_aniso_U_33
_atom_site_aniso_U_23
_atom_site_aniso_U_13
_atom_site_aniso_U_12
O1 0.0229(5) 0.0209(5) 0.0196(6) -0.0071(4) 0.0025(4) -0.0072(4)
C1 0.0161(6) 0.0152(6) 0.0179(7) -0.0047(5) -0.0006(5) 0.0024(5)
O2 0.0233(5) 0.0232(5) 0.0171(6) -0.0048(4) 0.0029(4) -0.0084(4)
C2 0.0146(6) 0.0172(6) 0.0177(7) -0.0015(5) 0.0031(5) -0.0035(4)
O3 0.0222(5) 0.0250(5) 0.0230(6) -0.0107(4) -0.0019(4) 0.0006(4)
C3 0.0165(6) 0.0147(6) 0.0172(7) -0.0041(5) 0.0006(5) -0.0012(5)
O4 0.0278(5) 0.0196(5) 0.0214(6) -0.0046(4) -0.0003(4) 0.0056(4)
C4 0.0157(6) 0.0155(6) 0.0171(7) -0.0034(5) 0.0003(5) -0.0027(5)
C5 0.0187(6) 0.0190(6) 0.0195(8) -0.0028(5) -0.0018(5) -0.0031(5)
C6 0.0190(6) 0.0226(7) 0.0168(7) -0.0076(5) -0.0020(5) 0.0001(5)
C7 0.0220(7) 0.0267(7) 0.0223(8) -0.0103(6) 0.0038(5) -0.0076(5)
C8 0.0181(6) 0.0165(6) 0.0179(7) -0.0035(5) -0.0005(5) -0.0017(5)
C9 0.0155(6) 0.0212(7) 0.0178(7) -0.0017(5) 0.0008(5) -0.0014(5)
C10 0.0240(7) 0.0190(7) 0.0315(9) -0.0064(6) 0.0049(6) -0.0028(5)

loop_
_atom_type_symbol
_atom_type_description
_atom_type_scat_dispersion_real
_atom_type_scat_dispersion_imag
_atom_type_scat_source
C C 0.0181 0.0091 'International Tables Vol C Tables 4.2.6.8 and 6.1.1.4'
H H 0.0000 0.0000 'International Tables Vol C Tables 4.2.6.8 and 6.1.1.4'
O O 0.0492 0.0322 'International Tables Vol C Tables 4.2.6.8 and 6.1.1.4'

loop_
_geom_angle_atom_site_label_1
_geom_angle_atom_site_label_2
_geom_angle_atom_site_label_3
_geom_angle
O1 C1 O2 123.77(11)
O1 C1 C3 123.33(11)
O2 C1 C3 112.90(11)
C1 O2 H2A 109.4(12)
O3 C2 O4 123.86(12)
O3 C2 C4 122.04(11)
O4 C2 C4 113.97(11)
C1 C3 C4 112.54(10)
C1 C3 C5 109.98(10)
C4 C3 C5 115.28(10)
C1 C3 H3 106.1
C4 C3 H3 106.1
C5 C3 H3 106.1
C2 O4 H4A 110.0(13)
C2 C4 C3 115.16(10)
C2 C4 C8 110.50(10)
C3 C4 C8 111.77(10)
C2 C4 H4 106.3
C3 C4 H4 106.3
C8 C4 H4 106.3
C6 C5 C3 111.60(10)
C6 C5 H5A 109.3
C3 C5 H5A 109.3
C6 C5 H5B 109.3
C3 C5 H5B 109.3
H5A C5 H5B 108.0
C7 C6 C5 178.09(14)
C6 C7 H7 180.0
C9 C8 C4 112.22(11)
C9 C8 H8A 109.2
C4 C8 H8A 109.2
C9 C8 H8B 109.2
C4 C8 H8B 109.2
H8A C8 H8B 107.9
C10 C9 C8 179.30(14)
C9 C10 H10 180.0

loop_
_geom_bond_atom_site_label_1
_geom_bond_atom_site_label_2
_geom_bond_distance
O1 C1 1.2229(15)
C1 O2 1.3166(16)
C1 C3 1.5130(17)
O2 H2A 1.00(2)
C2 O3 1.2263(16)
C2 O4 1.3123(16)
C2 C4 1.5128(18)
C3 C4 1.5364(18)
C3 C5 1.5520(17)
C3 H3 1.0000
O4 H4A 1.02(2)
C4 C8 1.5392(17)
C4 H4 1.0000
C5 C6 1.4638(18)
C5 H5A 0.9900
C5 H5B 0.9900
C6 C7 1.1884(19)
C7 H7 0.9500
C8 C9 1.4682(18)
C8 H8A 0.9900
C8 H8B 0.9900
C9 C10 1.1880(19)
C10 H10 0.9500

loop_
_geom_torsion_atom_site_label_1
_geom_torsion_atom_site_label_2
_geom_torsion_atom_site_label_3
_geom_torsion_atom_site_label_4
_geom_torsion
O1 C1 C3 C4 -7.24(16)
O2 C1 C3 C4 173.14(10)
O1 C1 C3 C5 122.77(13)
O2 C1 C3 C5 -56.85(13)
O3 C2 C4 C3 -140.35(11)
O4 C2 C4 C3 43.64(14)
O3 C2 C4 C8 -12.53(16)
O4 C2 C4 C8 171.46(10)
C1 C3 C4 C2 51.60(13)
C5 C3 C4 C2 -75.65(13)
C1 C3 C4 C8 -75.58(12)
C5 C3 C4 C8 157.18(10)
C1 C3 C5 C6 178.03(11)
C4 C3 C5 C6 -53.45(14)
C3 C5 C6 C7 -3(4)
C2 C4 C8 C9 163.90(10)
C3 C4 C8 C9 -66.45(13)
C4 C8 C9 C10 158(12)
